data_4002698
loop_
_publ_author_name
'Pittala, Narsimhulu'
'Th\'etiot, Franck'
'Triki, Smail'
'Boukheddaden, Kamel'
'Chastanet, Guillaume'
'Marchivie, Mathieu'

_publ_section_title
;
 Cooperative 1D Triazole-Based Spin Crossover FeII Material With
 Exceptional Mechanical Resilience
;
_journal_name_full 'Chemistry of Materials'
_journal_paper_doi 10.1021/acs.chemmater.6b04118
_journal_year 2016
_chemical_formula_moiety 'C27 H27 Fe N9, 2(C2 N2 Pt0.5), H2 O'
_chemical_formula_sum 'C31 H29 Fe N13 O Pt'
_chemical_formula_weight 850.61
_chemical_name_systematic
;
 ?
;
_space_group_crystal_system triclinic
_space_group_IT_number 2
_space_group_name_Hall '-P 1'
_space_group_name_H-M_alt 'P -1'
_symmetry_space_group_name_Hall '-P 1'
_symmetry_space_group_name_H-M 'P -1'
_atom_sites_solution_hydrogens mixed
_atom_sites_solution_primary direct
_audit_creation_date 2016-12-24
_audit_creation_method
;
Olex2 1.2
(compiled Nov 22 2016 11:51:51 for OlexSys, GUI svn.r5269)
;
_cell_angle_alpha 94.860(2)
_cell_angle_beta 103.461(2)
_cell_angle_gamma 94.187(2)
_cell_formula_units_Z 2
_cell_length_a 7.8931(2)
_cell_length_b 14.5363(4)
_cell_length_c 14.6867(4)
_cell_measurement_reflns_used 8253
_cell_measurement_temperature 293(2)
_cell_measurement_theta_max 27.2500
_cell_measurement_theta_min 3.6880
_cell_volume 1625.42(8)
_computing_cell_refinement
;
CrysAlisPro, Agilent Technologies,
Version 1.171.37.34i (release 04-08-2014 CrysAlis171 .NET)
(compiled Aug  4 2014,14:34:23)
;
_computing_data_collection
;
CrysAlisPro, Agilent Technologies,
Version 1.171.37.34i (release 04-08-2014 CrysAlis171 .NET)
(compiled Aug  4 2014,14:34:23)
;
_computing_data_reduction
;
CrysAlisPro, Agilent Technologies,
Version 1.171.37.34i (release 04-08-2014 CrysAlis171 .NET)
(compiled Aug  4 2014,14:34:23)
;
_computing_molecular_graphics 'Olex2 (Dolomanov et al., 2009)'
_computing_publication_material 'Olex2 (Dolomanov et al., 2009)'
_computing_structure_refinement 'ShelXL (Sheldrick, 2015)'
_computing_structure_solution 'ShelXS (Sheldrick, 2008)'
_diffrn_ambient_temperature 293(2)
_diffrn_detector 'CCD plate'
_diffrn_detector_area_resol_mean 8.3622
_diffrn_detector_type 'Sapphire2, large Be window'
_diffrn_measured_fraction_theta_full 0.997
_diffrn_measured_fraction_theta_max 0.997
_diffrn_measurement_details
;
#__ type_ start__ end____ width___ exp.time_
  1 omega  -49.00   78.00   1.0000  100.0000
omega____ theta____ kappa____ phi______ frames
    -      -16.5424   77.0000 -180.0000 127

#__ type_ start__ end____ width___ exp.time_
  2 omega  -49.00   78.00   1.0000  100.0000
omega____ theta____ kappa____ phi______ frames
    -      -16.5424   77.0000  150.0000 127

#__ type_ start__ end____ width___ exp.time_
  3 omega  -14.00  113.00   1.0000  100.0000
omega____ theta____ kappa____ phi______ frames
    -       18.2612   77.0000  -60.0000 127

#__ type_ start__ end____ width___ exp.time_
  4 omega  -14.00  113.00   1.0000  100.0000
omega____ theta____ kappa____ phi______ frames
    -       18.2612   77.0000   60.0000 127

#__ type_ start__ end____ width___ exp.time_
  5 omega  -43.00   41.00   1.0000  100.0000
omega____ theta____ kappa____ phi______ frames
    -      -16.5424   38.0000   30.0000 84
;
_diffrn_measurement_device 'four-circle diffractometer'
_diffrn_measurement_device_type 'Xcalibur, Sapphire2, large Be window'
_diffrn_measurement_method '\w scans'
_diffrn_orient_matrix_UB_11 -0.0682916000
_diffrn_orient_matrix_UB_12 -0.0338673000
_diffrn_orient_matrix_UB_13 0.0016946000
_diffrn_orient_matrix_UB_21 -0.0244998000
_diffrn_orient_matrix_UB_22 -0.0064064000
_diffrn_orient_matrix_UB_23 -0.0499060000
_diffrn_orient_matrix_UB_31 0.0579061000
_diffrn_orient_matrix_UB_32 -0.0351042000
_diffrn_orient_matrix_UB_33 0.0001339000
_diffrn_radiation_monochromator graphite
_diffrn_radiation_probe x-ray
_diffrn_radiation_type MoK\a
_diffrn_radiation_wavelength 0.71073
_diffrn_reflns_av_R_equivalents 0.0576
_diffrn_reflns_av_unetI/netI 0.0572
_diffrn_reflns_Laue_measured_fraction_full 0.997
_diffrn_reflns_Laue_measured_fraction_max 0.997
_diffrn_reflns_limit_h_max 9
_diffrn_reflns_limit_h_min -9
_diffrn_reflns_limit_k_max 18
_diffrn_reflns_limit_k_min -18
_diffrn_reflns_limit_l_max 18
_diffrn_reflns_limit_l_min -18
_diffrn_reflns_number 19574
_diffrn_reflns_point_group_measured_fraction_full 0.997
_diffrn_reflns_point_group_measured_fraction_max 0.997
_diffrn_reflns_theta_full 25.242
_diffrn_reflns_theta_max 26.369
_diffrn_reflns_theta_min 3.415
_diffrn_source 'Enhance (Mo) X-ray Source'
_diffrn_source_target Mo
_diffrn_source_type 'sealed X-ray tube'
_exptl_absorpt_coefficient_mu 4.793
_exptl_absorpt_correction_T_max 1.00000
_exptl_absorpt_correction_T_min 0.39272
_exptl_absorpt_correction_type multi-scan
_exptl_absorpt_process_details
;
CrysAlisPro, Agilent Technologies,
Version 1.171.37.34i (release 04-08-2014 CrysAlis171 .NET)
(compiled Aug  4 2014,14:34:23)
Empirical absorption correction using spherical harmonics,
 implemented in SCALE3 ABSPACK scaling algorithm.
Empirical absorption correction using spherical harmonics,
 implemented in SCALE3 ABSPACK scaling algorithm.
;
_exptl_crystal_colour colourless
_exptl_crystal_density_diffrn 1.738
_exptl_crystal_description needle
_exptl_crystal_F_000 836
_exptl_crystal_size_max 0.2695
_exptl_crystal_size_mid 0.0333
_exptl_crystal_size_min 0.0300
_refine_diff_density_max 1.191
_refine_diff_density_min -0.851
_refine_diff_density_rms 0.113
_refine_ls_extinction_method none
_refine_ls_goodness_of_fit_ref 1.031
_refine_ls_hydrogen_treatment mixed
_refine_ls_matrix_type full
_refine_ls_number_parameters 436
_refine_ls_number_reflns 6620
_refine_ls_number_restraints 2
_refine_ls_restrained_S_all 1.031
_refine_ls_R_factor_all 0.0509
_refine_ls_R_factor_gt 0.0350
_refine_ls_shift/su_max 0.000
_refine_ls_shift/su_mean 0.000
_refine_ls_structure_factor_coef Fsqd
_refine_ls_weighting_details 'w=1/[\s^2^(Fo^2^)+(0.0284P)^2^] where P=(Fo^2^+2Fc^2^)/3'
_refine_ls_weighting_scheme calc
_refine_ls_wR_factor_gt 0.0723
_refine_ls_wR_factor_ref 0.0807
_reflns_Friedel_coverage 0.000
_reflns_number_gt 5120
_reflns_number_total 6620
_reflns_threshold_expression 'I > 2\s(I)'
_cod_data_source_file cm6b04118_si_002.cif
_cod_data_source_block new296
_cod_original_cell_volume 1625.41(8)
_cod_database_code 4002698
_shelxl_version_number 2013-4
_shelx_space_group_comment
;
The symmetry employed for this shelxl refinement is uniquely defined
by the following loop, which should always be used as a source of
symmetry information in preference to the above space-group names.
They are only intended as comments.
;
_olex2_refinement_description
;
1. Fixed Uiso
 At 1.2 times of:
  All C(H) groups, All C(H,H) groups
 At 1.5 times of:
  All O(H,H) groups
2. Restrained distances
 O1-H1A = O1-H1B
 0.85 with sigma of 0.02
3.a Secondary CH2 refined with riding coordinates:
 C7(H7A,H7B), C14(H14A,H14B), C21(H21A,H21B)
3.b Aromatic/amide H refined with riding coordinates:
 C1(H1), C2(H2), C3(H3), C4(H4), C5(H5), C6(H6), C9(H9), C10(H10), C11(H11),
 C12(H12), C13(H13), C16(H16), C17(H17), C18(H18), C19(H19), C20(H20), C23(H23),
  C24(H24), C25(H25), C26(H26), C27(H27)
;
_olex2_submission_special_instructions 'No special instructions were received'

loop_
_space_group_symop_operation_xyz
'x, y, z'
'-x, -y, -z'

loop_
_atom_site_label
_atom_site_type_symbol
_atom_site_fract_x
_atom_site_fract_y
_atom_site_fract_z
_atom_site_U_iso_or_equiv
_atom_site_adp_type
_atom_site_occupancy
_atom_site_site_symmetry_order
_atom_site_calc_flag
_atom_site_refinement_flags_posn
_atom_site_refinement_flags_adp
_atom_site_refinement_flags_occupancy
C1 C 0.3364(5) 0.1281(3) 0.3476(3) 0.0326(10) Uani 1 1 d . . .
H1 H 0.4442 0.1407 0.3335 0.039 Uiso 1 1 calc R . .
C2 C 0.0656(5) 0.1274(3) 0.3464(3) 0.0322(10) Uani 1 1 d . . .
H2 H -0.0514 0.1390 0.3310 0.039 Uiso 1 1 calc R . .
C3 C 0.3291(5) -0.2074(3) 0.4387(3) 0.0340(10) Uani 1 1 d . . .
H3 H 0.4359 -0.2274 0.4332 0.041 Uiso 1 1 calc R . .
C4 C 0.0578(5) -0.2062(3) 0.4356(3) 0.0332(10) Uani 1 1 d . . .
H4 H -0.0606 -0.2246 0.4271 0.040 Uiso 1 1 calc R . .
C5 C 0.4858(5) 0.0713(3) 0.7048(3) 0.0337(10) Uani 1 1 d . . .
H5 H 0.6073 0.0797 0.7229 0.040 Uiso 1 1 calc R . .
C6 C 0.2171(5) 0.0663(3) 0.7082(3) 0.0350(10) Uani 1 1 d . . .
H6 H 0.1154 0.0706 0.7294 0.042 Uiso 1 1 calc R . .
C7 C 0.1663(6) 0.2255(3) 0.2311(3) 0.0393(11) Uani 1 1 d . . .
H7A H 0.1161 0.1904 0.1704 0.047 Uiso 1 1 calc R . .
H7B H 0.2801 0.2545 0.2296 0.047 Uiso 1 1 calc R . .
C8 C 0.0504(6) 0.2992(3) 0.2477(3) 0.0406(11) Uani 1 1 d . . .
C9 C 0.0649(6) 0.3435(3) 0.3363(4) 0.0477(12) Uani 1 1 d . . .
H9 H 0.1498 0.3286 0.3869 0.057 Uiso 1 1 calc R . .
C10 C -0.0463(8) 0.4100(4) 0.3505(4) 0.0617(16) Uani 1 1 d . . .
H10 H -0.0374 0.4384 0.4108 0.074 Uiso 1 1 calc R . .
C11 C -0.1677(8) 0.4340(4) 0.2769(5) 0.0718(18) Uani 1 1 d . . .
H11 H -0.2402 0.4794 0.2870 0.086 Uiso 1 1 calc R . .
C12 C -0.1846(8) 0.3922(4) 0.1883(5) 0.0661(17) Uani 1 1 d . . .
H12 H -0.2684 0.4087 0.1381 0.079 Uiso 1 1 calc R . .
C13 C -0.0744(7) 0.3244(4) 0.1738(4) 0.0563(14) Uani 1 1 d . . .
H13 H -0.0854 0.2957 0.1134 0.068 Uiso 1 1 calc R . .
C14 C 0.4335(6) 0.1135(3) 0.8652(3) 0.0458(12) Uani 1 1 d . . .
H14A H 0.5598 0.1152 0.8861 0.055 Uiso 1 1 calc R . .
H14B H 0.3824 0.0682 0.8984 0.055 Uiso 1 1 calc R . .
C15 C 0.3785(6) 0.2072(3) 0.8902(3) 0.0447(12) Uani 1 1 d . . .
C16 C 0.3548(8) 0.2281(4) 0.9792(4) 0.0722(18) Uani 1 1 d . . .
H16 H 0.3657 0.1830 1.0211 0.087 Uiso 1 1 calc R . .
C17 C 0.3155(12) 0.3142(6) 1.0065(5) 0.110(3) Uani 1 1 d . . .
H17 H 0.3068 0.3285 1.0680 0.132 Uiso 1 1 calc R . .
C18 C 0.2889(12) 0.3793(5) 0.9455(6) 0.113(3) Uani 1 1 d . . .
H18 H 0.2560 0.4368 0.9640 0.136 Uiso 1 1 calc R . .
C19 C 0.3106(11) 0.3601(5) 0.8562(5) 0.100(2) Uani 1 1 d . . .
H19 H 0.2957 0.4051 0.8143 0.121 Uiso 1 1 calc R . .
C20 C 0.3543(8) 0.2746(4) 0.8290(4) 0.0692(17) Uani 1 1 d . . .
H20 H 0.3680 0.2616 0.7682 0.083 Uiso 1 1 calc R . .
C21 C 0.1425(6) -0.3573(3) 0.3712(3) 0.0420(11) Uani 1 1 d . . .
H21A H 0.0221 -0.3799 0.3675 0.050 Uiso 1 1 calc R . .
H21B H 0.2178 -0.3965 0.4095 0.050 Uiso 1 1 calc R . .
C22 C 0.1740(6) -0.3648(3) 0.2735(4) 0.0455(12) Uani 1 1 d . . .
C23 C 0.2318(8) -0.4444(4) 0.2404(4) 0.0738(18) Uani 1 1 d . . .
H23 H 0.2562 -0.4916 0.2791 0.089 Uiso 1 1 calc R . .
C24 C 0.2539(12) -0.4548(5) 0.1506(6) 0.111(3) Uani 1 1 d . . .
H24 H 0.2923 -0.5093 0.1282 0.134 Uiso 1 1 calc R . .
C25 C 0.2196(13) -0.3851(7) 0.0932(6) 0.126(3) Uani 1 1 d . . .
H25 H 0.2335 -0.3930 0.0320 0.152 Uiso 1 1 calc R . .
C26 C 0.1654(10) -0.3047(5) 0.1256(5) 0.095(2) Uani 1 1 d . . .
H26 H 0.1441 -0.2569 0.0873 0.115 Uiso 1 1 calc R . .
C27 C 0.1424(8) -0.2950(4) 0.2155(4) 0.0667(16) Uani 1 1 d . . .
H27 H 0.1048 -0.2403 0.2379 0.080 Uiso 1 1 calc R . .
C28 C 0.0785(6) 0.9593(4) 0.1277(4) 0.0435(12) Uani 1 1 d . . .
C29 C -0.1732(7) 1.0699(4) 0.0503(3) 0.0470(12) Uani 1 1 d . . .
C30 C 0.4688(6) 0.6063(4) 0.5866(4) 0.0492(13) Uani 1 1 d . . .
C31 C 0.6263(6) 0.5916(4) 0.4393(3) 0.0471(12) Uani 1 1 d . . .
N1 N 0.3088(4) 0.0754(2) 0.4111(2) 0.0289(8) Uani 1 1 d . . .
N2 N 0.1329(4) 0.0754(2) 0.4108(2) 0.0278(8) Uani 1 1 d . . .
N3 N 0.1876(4) 0.1620(2) 0.3052(2) 0.0310(8) Uani 1 1 d . . .
N4 N 0.3080(4) -0.1238(2) 0.4686(2) 0.0284(8) Uani 1 1 d . . .
N5 N 0.1308(4) -0.1225(2) 0.4676(2) 0.0294(8) Uani 1 1 d . . .
N6 N 0.1763(4) -0.2621(2) 0.4164(2) 0.0335(8) Uani 1 1 d . . .
N7 N 0.3952(4) 0.0453(2) 0.6196(2) 0.0288(8) Uani 1 1 d . . .
N8 N 0.2203(4) 0.0423(2) 0.6220(2) 0.0278(8) Uani 1 1 d . . .
N9 N 0.3799(4) 0.0843(2) 0.7635(2) 0.0332(8) Uani 1 1 d . . .
N10 N 0.1189(5) 0.9387(3) 0.2025(3) 0.0516(11) Uani 1 1 d . . .
N11 N -0.2714(6) 1.1083(4) 0.0807(3) 0.0677(14) Uani 1 1 d . . .
N12 N 0.4531(6) 0.6704(3) 0.6340(4) 0.0731(14) Uani 1 1 d . . .
N13 N 0.6979(6) 0.6496(3) 0.4092(3) 0.0651(13) Uani 1 1 d . . .
O1 O 0.3366(5) 0.8329(3) 0.7347(3) 0.0598(10) Uani 1 1 d D . .
H1A H 0.358(8) 0.840(5) 0.7928(14) 0.090 Uiso 1 1 d DR . .
H1B H 0.342(8) 0.779(2) 0.710(4) 0.090 Uiso 1 1 d DR . .
Fe1 Fe 0.5000 0.0000 0.5000 0.02418(19) Uani 1 2 d S T P
Fe2 Fe 0.0000 0.0000 0.5000 0.02417(19) Uani 1 2 d S T P
Pt1 Pt 0.0000 1.0000 0.0000 0.03800(9) Uani 1 2 d S T P
Pt2 Pt 0.5000 0.5000 0.5000 0.03932(9) Uani 1 2 d S T P

loop_
_atom_site_aniso_label
_atom_site_aniso_U_11
_atom_site_aniso_U_22
_atom_site_aniso_U_33
_atom_site_aniso_U_23
_atom_site_aniso_U_13
_atom_site_aniso_U_12
C1 0.031(2) 0.033(2) 0.039(3) 0.006(2) 0.017(2) 0.0045(19)
C2 0.025(2) 0.034(2) 0.040(3) 0.010(2) 0.0099(19) 0.0061(18)
C3 0.024(2) 0.028(2) 0.050(3) -0.001(2) 0.011(2) 0.0049(18)
C4 0.027(2) 0.031(2) 0.041(3) 0.001(2) 0.0087(19) -0.0004(18)
C5 0.024(2) 0.040(3) 0.035(3) 0.001(2) 0.0047(19) 0.0053(19)
C6 0.027(2) 0.042(3) 0.037(3) 0.001(2) 0.0104(19) 0.0022(19)
C7 0.048(3) 0.039(3) 0.036(3) 0.016(2) 0.014(2) 0.006(2)
C8 0.045(3) 0.036(3) 0.046(3) 0.017(2) 0.015(2) 0.007(2)
C9 0.054(3) 0.035(3) 0.054(3) 0.006(3) 0.015(3) 0.001(2)
C10 0.079(4) 0.047(3) 0.068(4) 0.006(3) 0.037(3) 0.004(3)
C11 0.081(4) 0.057(4) 0.097(5) 0.034(4) 0.046(4) 0.032(3)
C12 0.068(4) 0.064(4) 0.074(5) 0.030(4) 0.018(3) 0.029(3)
C13 0.071(4) 0.051(3) 0.051(4) 0.015(3) 0.016(3) 0.014(3)
C14 0.058(3) 0.050(3) 0.029(3) -0.001(2) 0.009(2) 0.007(2)
C15 0.051(3) 0.046(3) 0.036(3) -0.003(2) 0.008(2) 0.006(2)
C16 0.118(5) 0.062(4) 0.045(4) 0.003(3) 0.031(3) 0.028(4)
C17 0.197(9) 0.079(6) 0.065(5) -0.010(4) 0.053(5) 0.043(6)
C18 0.205(9) 0.059(5) 0.077(6) -0.010(4) 0.036(6) 0.040(5)
C19 0.183(8) 0.045(4) 0.073(5) 0.010(4) 0.023(5) 0.026(4)
C20 0.107(5) 0.055(4) 0.048(4) 0.006(3) 0.023(3) 0.013(3)
C21 0.052(3) 0.018(2) 0.056(3) -0.002(2) 0.015(2) 0.003(2)
C22 0.054(3) 0.030(3) 0.049(3) -0.004(2) 0.010(2) 0.001(2)
C23 0.111(5) 0.048(4) 0.069(4) -0.003(3) 0.037(4) 0.011(3)
C24 0.204(9) 0.060(5) 0.081(6) -0.014(4) 0.061(6) 0.021(5)
C25 0.219(10) 0.106(7) 0.065(5) -0.001(5) 0.060(6) 0.008(7)
C26 0.153(7) 0.073(5) 0.063(5) 0.012(4) 0.028(5) 0.018(5)
C27 0.089(4) 0.050(4) 0.057(4) -0.005(3) 0.013(3) 0.010(3)
C28 0.035(3) 0.056(3) 0.042(3) 0.000(3) 0.016(2) 0.010(2)
C29 0.060(3) 0.044(3) 0.035(3) 0.005(2) 0.007(2) 0.008(3)
C30 0.047(3) 0.044(3) 0.058(4) -0.002(3) 0.022(3) -0.005(2)
C31 0.046(3) 0.047(3) 0.048(3) -0.003(3) 0.013(2) 0.006(2)
N1 0.0268(18) 0.0288(19) 0.034(2) 0.0068(16) 0.0111(15) 0.0042(15)
N2 0.0223(17) 0.0296(19) 0.033(2) 0.0058(17) 0.0080(14) 0.0052(14)
N3 0.0290(19) 0.032(2) 0.035(2) 0.0110(17) 0.0109(16) 0.0049(15)
N4 0.0218(17) 0.0232(18) 0.040(2) 0.0002(16) 0.0083(15) 0.0027(14)
N5 0.0259(18) 0.0260(19) 0.037(2) -0.0002(16) 0.0117(15) 0.0012(14)
N6 0.032(2) 0.0210(18) 0.049(2) -0.0024(17) 0.0136(17) 0.0021(15)
N7 0.0218(17) 0.035(2) 0.029(2) -0.0014(17) 0.0059(14) 0.0041(15)
N8 0.0215(17) 0.036(2) 0.0272(19) 0.0002(16) 0.0092(14) 0.0044(14)
N9 0.036(2) 0.036(2) 0.028(2) 0.0013(17) 0.0078(16) 0.0086(16)
N10 0.036(2) 0.078(3) 0.044(3) 0.008(2) 0.013(2) 0.014(2)
N11 0.069(3) 0.074(4) 0.067(3) 0.002(3) 0.025(3) 0.027(3)
N12 0.079(4) 0.052(3) 0.093(4) -0.012(3) 0.040(3) -0.006(3)
N13 0.066(3) 0.065(3) 0.064(3) 0.012(3) 0.019(2) -0.016(2)
O1 0.060(2) 0.059(3) 0.070(3) 0.008(2) 0.034(2) 0.009(2)
Fe1 0.0216(4) 0.0231(4) 0.0290(5) 0.0017(4) 0.0086(3) 0.0028(3)
Fe2 0.0213(4) 0.0238(4) 0.0292(5) 0.0025(4) 0.0096(3) 0.0025(3)
Pt1 0.03828(16) 0.04316(16) 0.03265(15) 0.00168(12) 0.00936(11) 0.00454(12)
Pt2 0.03699(16) 0.03589(15) 0.04542(17) 0.00266(13) 0.01232(12) -0.00025(11)

loop_
_atom_type_symbol
_atom_type_description
_atom_type_scat_dispersion_real
_atom_type_scat_dispersion_imag
_atom_type_scat_source
C C 0.0033 0.0016 'International Tables Vol C Tables 4.2.6.8 and 6.1.1.4'
H H 0.0000 0.0000 'International Tables Vol C Tables 4.2.6.8 and 6.1.1.4'
N N 0.0061 0.0033 'International Tables Vol C Tables 4.2.6.8 and 6.1.1.4'
O O 0.0106 0.0060 'International Tables Vol C Tables 4.2.6.8 and 6.1.1.4'
Fe Fe 0.3463 0.8444 'International Tables Vol C Tables 4.2.6.8 and 6.1.1.4'
Pt Pt -1.7033 8.3905 'International Tables Vol C Tables 4.2.6.8 and 6.1.1.4'

loop_
_geom_angle_atom_site_label_1
_geom_angle_atom_site_label_2
_geom_angle_atom_site_label_3
_geom_angle
_geom_angle_site_symmetry_1
_geom_angle_site_symmetry_3
N1 C1 H1 124.7 . .
N1 C1 N3 110.6(3) . .
N3 C1 H1 124.7 . .
N2 C2 H2 124.5 . .
N2 C2 N3 110.9(3) . .
N3 C2 H2 124.5 . .
N4 C3 H3 124.3 . .
N4 C3 N6 111.5(3) . .
N6 C3 H3 124.3 . .
N5 C4 H4 124.4 . .
N5 C4 N6 111.2(3) . .
N6 C4 H4 124.4 . .
N7 C5 H5 124.6 . .
N7 C5 N9 110.8(4) . .
N9 C5 H5 124.6 . .
N8 C6 H6 124.4 . .
N8 C6 N9 111.2(3) . .
N9 C6 H6 124.4 . .
H7A C7 H7B 108.0 . .
C8 C7 H7A 109.3 . .
C8 C7 H7B 109.3 . .
N3 C7 H7A 109.3 . .
N3 C7 H7B 109.3 . .
N3 C7 C8 111.5(3) . .
C9 C8 C7 121.4(4) . .
C9 C8 C13 118.2(5) . .
C13 C8 C7 120.4(5) . .
C8 C9 H9 119.8 . .
C8 C9 C10 120.5(5) . .
C10 C9 H9 119.8 . .
C9 C10 H10 119.8 . .
C11 C10 C9 120.3(6) . .
C11 C10 H10 119.8 . .
C10 C11 H11 119.6 . .
C10 C11 C12 120.7(6) . .
C12 C11 H11 119.6 . .
C11 C12 H12 120.4 . .
C11 C12 C13 119.1(6) . .
C13 C12 H12 120.4 . .
C8 C13 C12 121.1(5) . .
C8 C13 H13 119.5 . .
C12 C13 H13 119.5 . .
H14A C14 H14B 107.8 . .
C15 C14 H14A 109.1 . .
C15 C14 H14B 109.1 . .
N9 C14 H14A 109.1 . .
N9 C14 H14B 109.1 . .
N9 C14 C15 112.5(4) . .
C16 C15 C14 118.6(5) . .
C16 C15 C20 118.1(5) . .
C20 C15 C14 123.3(5) . .
C15 C16 H16 119.8 . .
C17 C16 C15 120.4(6) . .
C17 C16 H16 119.8 . .
C16 C17 H17 119.5 . .
C18 C17 C16 121.1(6) . .
C18 C17 H17 119.5 . .
C17 C18 H18 120.2 . .
C17 C18 C19 119.5(7) . .
C19 C18 H18 120.2 . .
C18 C19 H19 120.2 . .
C20 C19 C18 119.7(6) . .
C20 C19 H19 120.2 . .
C15 C20 H20 119.4 . .
C19 C20 C15 121.1(6) . .
C19 C20 H20 119.4 . .
H21A C21 H21B 107.9 . .
C22 C21 H21A 109.2 . .
C22 C21 H21B 109.2 . .
N6 C21 H21A 109.2 . .
N6 C21 H21B 109.2 . .
N6 C21 C22 112.2(3) . .
C23 C22 C21 118.9(5) . .
C23 C22 C27 118.8(5) . .
C27 C22 C21 122.3(5) . .
C22 C23 H23 119.9 . .
C22 C23 C24 120.1(6) . .
C24 C23 H23 119.9 . .
C23 C24 H24 119.8 . .
C23 C24 C25 120.3(7) . .
C25 C24 H24 119.8 . .
C24 C25 H25 119.8 . .
C26 C25 C24 120.3(7) . .
C26 C25 H25 119.8 . .
C25 C26 H26 120.5 . .
C25 C26 C27 119.0(7) . .
C27 C26 H26 120.5 . .
C22 C27 H27 119.3 . .
C26 C27 C22 121.3(6) . .
C26 C27 H27 119.3 . .
N10 C28 Pt1 176.9(4) . .
N11 C29 Pt1 178.3(5) . .
N12 C30 Pt2 176.9(5) . .
N13 C31 Pt2 174.9(5) . .
C1 N1 N2 106.7(3) . .
C1 N1 Fe1 127.0(3) . .
N2 N1 Fe1 126.3(2) . .
C2 N2 N1 106.5(3) . .
C2 N2 Fe2 127.8(2) . .
N1 N2 Fe2 125.7(2) . .
C1 N3 C7 126.8(3) . .
C2 N3 C1 105.2(3) . .
C2 N3 C7 128.0(3) . .
C3 N4 N5 106.6(3) . .
C3 N4 Fe1 128.4(3) . .
N5 N4 Fe1 124.6(2) . .
C4 N5 N4 106.3(3) . .
C4 N5 Fe2 127.4(3) . .
N4 N5 Fe2 126.1(2) . .
C3 N6 C21 127.9(3) . .
C4 N6 C3 104.5(3) . .
C4 N6 C21 127.2(3) . .
C5 N7 N8 106.7(3) . .
C5 N7 Fe1 126.1(3) . .
N8 N7 Fe1 126.9(2) . .
C6 N8 N7 106.6(3) . .
C6 N8 Fe2 128.8(3) . .
N7 N8 Fe2 124.6(2) . .
C5 N9 C14 126.8(4) . .
C6 N9 C5 104.7(4) . .
C6 N9 C14 128.5(4) . .
H1A O1 H1B 117(7) . .
N1 Fe1 N1 180.00(13) . 2_656
N1 Fe1 N4 89.28(12) . .
N1 Fe1 N4 90.72(12) 2_656 .
N1 Fe1 N4 89.28(12) 2_656 2_656
N1 Fe1 N4 90.72(12) . 2_656
N1 Fe1 N7 88.92(12) 2_656 2_656
N1 Fe1 N7 91.09(12) . 2_656
N1 Fe1 N7 91.08(12) 2_656 .
N1 Fe1 N7 88.92(12) . .
N4 Fe1 N4 180.0 . 2_656
N7 Fe1 N4 90.57(12) 2_656 .
N7 Fe1 N4 90.57(12) . 2_656
N7 Fe1 N4 89.43(12) 2_656 2_656
N7 Fe1 N4 89.43(12) . .
N7 Fe1 N7 180.0 2_656 .
N2 Fe2 N2 180.0 2_556 .
N2 Fe2 N5 91.04(12) 2_556 .
N2 Fe2 N5 88.96(12) 2_556 2_556
N2 Fe2 N5 91.04(12) . 2_556
N2 Fe2 N5 88.96(12) . .
N2 Fe2 N8 90.50(12) 2_556 2_556
N2 Fe2 N8 89.50(12) . 2_556
N2 Fe2 N8 90.50(12) . .
N2 Fe2 N8 89.50(12) 2_556 .
N5 Fe2 N5 180.0 2_556 .
N8 Fe2 N5 89.01(12) 2_556 2_556
N8 Fe2 N5 90.99(12) . 2_556
N8 Fe2 N5 89.01(12) . .
N8 Fe2 N5 90.99(12) 2_556 .
N8 Fe2 N8 180.00(13) 2_556 .
C28 Pt1 C28 180.0 . 2_575
C28 Pt1 C29 87.12(19) . .
C28 Pt1 C29 87.12(19) 2_575 2_575
C28 Pt1 C29 92.88(19) . 2_575
C28 Pt1 C29 92.88(19) 2_575 .
C29 Pt1 C29 180.0 2_575 .
C30 Pt2 C30 180.0 2_666 .
C30 Pt2 C31 86.88(19) 2_666 2_666
C30 Pt2 C31 86.88(19) . .
C30 Pt2 C31 93.12(19) 2_666 .
C30 Pt2 C31 93.12(19) . 2_666
C31 Pt2 C31 180.0 . 2_666

loop_
_geom_bond_atom_site_label_1
_geom_bond_atom_site_label_2
_geom_bond_distance
_geom_bond_site_symmetry_2
C1 H1 0.9300 .
C1 N1 1.303(5) .
C1 N3 1.343(5) .
C2 H2 0.9300 .
C2 N2 1.301(5) .
C2 N3 1.340(4) .
C3 H3 0.9300 .
C3 N4 1.293(5) .
C3 N6 1.351(5) .
C4 H4 0.9300 .
C4 N5 1.306(5) .
C4 N6 1.345(5) .
C5 H5 0.9300 .
C5 N7 1.298(5) .
C5 N9 1.344(5) .
C6 H6 0.9300 .
C6 N8 1.291(5) .
C6 N9 1.344(5) .
C7 H7A 0.9700 .
C7 H7B 0.9700 .
C7 C8 1.498(6) .
C7 N3 1.474(5) .
C8 C9 1.378(6) .
C8 C13 1.380(7) .
C9 H9 0.9300 .
C9 C10 1.387(7) .
C10 H10 0.9300 .
C10 C11 1.356(8) .
C11 H11 0.9300 .
C11 C12 1.361(8) .
C12 H12 0.9300 .
C12 C13 1.396(7) .
C13 H13 0.9300 .
C14 H14A 0.9700 .
C14 H14B 0.9700 .
C14 C15 1.502(6) .
C14 N9 1.472(5) .
C15 C16 1.375(6) .
C15 C20 1.378(7) .
C16 H16 0.9300 .
C16 C17 1.362(8) .
C17 H17 0.9300 .
C17 C18 1.352(9) .
C18 H18 0.9300 .
C18 C19 1.369(9) .
C19 H19 0.9300 .
C19 C20 1.366(8) .
C20 H20 0.9300 .
C21 H21A 0.9700 .
C21 H21B 0.9700 .
C21 C22 1.509(6) .
C21 N6 1.461(5) .
C22 C23 1.366(7) .
C22 C27 1.379(7) .
C23 H23 0.9300 .
C23 C24 1.369(8) .
C24 H24 0.9300 .
C24 C25 1.373(10) .
C25 H25 0.9300 .
C25 C26 1.360(10) .
C26 H26 0.9300 .
C26 C27 1.371(8) .
C27 H27 0.9300 .
C28 N10 1.143(5) .
C28 Pt1 1.988(5) .
C29 N11 1.136(6) .
C29 Pt1 1.999(5) .
C30 N12 1.148(6) .
C30 Pt2 1.983(5) .
C31 N13 1.155(6) .
C31 Pt2 1.996(5) .
N1 N2 1.387(4) .
N1 Fe1 2.179(3) .
N2 Fe2 2.176(3) .
N4 N5 1.397(4) .
N4 Fe1 2.210(3) .
N5 Fe2 2.195(3) .
N7 N8 1.388(4) .
N7 Fe1 2.182(3) .
N8 Fe2 2.195(3) .
O1 H1A 0.83(2) .
O1 H1B 0.84(2) .
Fe1 N1 2.179(3) 2_656
Fe1 N4 2.210(3) 2_656
Fe1 N7 2.182(3) 2_656
Fe2 N2 2.176(3) 2_556
Fe2 N5 2.195(3) 2_556
Fe2 N8 2.195(3) 2_556
Pt1 C28 1.988(5) 2_575
Pt1 C29 1.999(5) 2_575
Pt2 C30 1.983(5) 2_666
Pt2 C31 1.996(5) 2_666

loop_
_geom_hbond_atom_site_label_D
_geom_hbond_atom_site_label_H
_geom_hbond_atom_site_label_A
_geom_hbond_distance_DH
_geom_hbond_distance_HA
_geom_hbond_distance_DA
_geom_hbond_angle_DHA
_geom_hbond_site_symmetry_A
C1 H1 O1 0.93 2.22 3.130(5) 166.5 2_666
C5 H5 N10 0.93 2.23 3.119(6) 159.8 2_666
O1 H1A N11 0.83(2) 2.22(4) 2.944(6) 147(6) 2_576
O1 H1B N12 0.84(2) 2.21(3) 2.995(6) 156(6) .

loop_
_geom_torsion_atom_site_label_1
_geom_torsion_atom_site_label_2
_geom_torsion_atom_site_label_3
_geom_torsion_atom_site_label_4
_geom_torsion
C1 N1 N2 C2 0.7(4)
C1 N1 N2 Fe2 179.6(3)
C3 N4 N5 C4 -0.8(4)
C3 N4 N5 Fe2 -175.2(3)
C5 N7 N8 C6 -0.2(4)
C5 N7 N8 Fe2 -178.5(3)
C7 C8 C9 C10 -178.6(4)
C7 C8 C13 C12 179.4(5)
C8 C7 N3 C1 -137.9(4)
C8 C7 N3 C2 40.4(6)
C8 C9 C10 C11 -1.6(7)
C9 C8 C13 C12 -0.6(7)
C9 C10 C11 C12 1.1(8)
C10 C11 C12 C13 -0.3(9)
C11 C12 C13 C8 0.1(8)
C13 C8 C9 C10 1.4(7)
C14 C15 C16 C17 175.9(6)
C14 C15 C20 C19 -177.5(6)
C15 C14 N9 C5 114.4(5)
C15 C14 N9 C6 -64.3(6)
C15 C16 C17 C18 3.9(12)
C16 C15 C20 C19 0.9(9)
C16 C17 C18 C19 -3.4(14)
C17 C18 C19 C20 1.7(13)
C18 C19 C20 C15 -0.5(11)
C20 C15 C16 C17 -2.6(9)
C21 C22 C23 C24 177.0(6)
C21 C22 C27 C26 -177.4(6)
C22 C21 N6 C3 -62.1(6)
C22 C21 N6 C4 110.0(5)
C22 C23 C24 C25 0.5(12)
C23 C22 C27 C26 1.0(9)
C23 C24 C25 C26 0.8(14)
C24 C25 C26 C27 -1.2(14)
C25 C26 C27 C22 0.3(11)
C27 C22 C23 C24 -1.4(9)
N1 C1 N3 C2 0.2(5)
N1 C1 N3 C7 178.8(4)
N2 C2 N3 C1 0.2(5)
N2 C2 N3 C7 -178.3(4)
N3 C1 N1 N2 -0.5(5)
N3 C1 N1 Fe1 178.8(3)
N3 C2 N2 N1 -0.5(5)
N3 C2 N2 Fe2 -179.5(3)
N3 C7 C8 C9 42.4(6)
N3 C7 C8 C13 -137.6(4)
N4 C3 N6 C4 -0.5(5)
N4 C3 N6 C21 173.0(4)
N5 C4 N6 C3 0.0(5)
N5 C4 N6 C21 -173.6(4)
N6 C3 N4 N5 0.8(5)
N6 C3 N4 Fe1 -172.3(3)
N6 C4 N5 N4 0.5(5)
N6 C4 N5 Fe2 174.8(3)
N6 C21 C22 C23 148.4(5)
N6 C21 C22 C27 -33.2(6)
N7 C5 N9 C6 -1.2(5)
N7 C5 N9 C14 179.9(4)
N8 C6 N9 C5 1.0(5)
N8 C6 N9 C14 180.0(4)
N9 C5 N7 N8 0.9(5)
N9 C5 N7 Fe1 -172.8(3)
N9 C6 N8 N7 -0.5(5)
N9 C6 N8 Fe2 177.7(3)
N9 C14 C15 C16 154.4(5)
N9 C14 C15 C20 -27.2(7)
Fe1 N1 N2 C2 -178.7(3)
Fe1 N1 N2 Fe2 0.2(4)
Fe1 N4 N5 C4 172.7(3)
Fe1 N4 N5 Fe2 -1.8(4)
Fe1 N7 N8 C6 173.4(3)
Fe1 N7 N8 Fe2 -5.0(4)
